data_2106187
loop_
_publ_author_name
'Diehl, R.'
'Carpentier, C.D.'

_publ_section_title
;
 The crystal structure of chromium thiophosphate, Cr P S4
;
_journal_name_full 'Acta Crystallographica B (24,1968-38,1982)'
_journal_page_first 1399
_journal_page_last 1404
_journal_volume 33
_journal_year 1977
_chemical_formula_sum 'Cr P S4'
_chemical_name_systematic 'Cr (P S4)'
_space_group_IT_number 5
_symmetry_space_group_name_Hall 'C 2y'
_symmetry_space_group_name_H-M 'C 1 2 1'
_cell_angle_alpha 90
_cell_angle_beta 91.88
_cell_angle_gamma 90
_cell_formula_units_Z 4
_cell_length_a 10.871
_cell_length_b 7.254
_cell_length_c 6.14
_cell_volume 483.929
_citation_journal_id_ASTM ACBCAR
_cod_data_source_file Diehl_ACBCAR_1977_1575.cif
_cod_data_source_block Cr1P1S4
_cod_original_formula_sum 'Cr1 P1 S4'
_cod_database_code 2106187

loop_
_symmetry_equiv_pos_as_xyz
x,y,z
-x,y,-z
x+1/2,y+1/2,z
-x+1/2,y+1/2,-z

loop_
_atom_site_label
_atom_site_type_symbol
_atom_site_fract_x
_atom_site_fract_y
_atom_site_fract_z
_atom_site_occupancy
_atom_site_U_iso_or_equiv
Cr2 Cr+3 0 0.5095 0 1 0.0
S4 S-2 0.1303 0.7575 0.1452 1 0.0
S3 S-2 0.1062 0.2594 0.1934 1 0.0
S2 S-2 0.1347 0.5248 0.6993 1 0.0
Cr1 Cr+3 0 0 0 1 0.0
P1 P+5 0.2971 0.2588 0.1655 1 0.0
S1 S-2 0.1335 -0.0084 0.7007 1 0.0
